data_4501395
loop_
_publ_author_name
'Mukherjee, Gargi'
'Biradha, Kumar'

_publ_section_title
;
 Crystal Engineering Studies with Monocarboxamidoalkanes Having C- or
 N-Terminal Pyridine and Their Coordination Complexes
;
_journal_issue 12
_journal_name_full 'Crystal Growth &amp; Design'
_journal_page_first 5649
_journal_paper_doi 10.1021/cg2012028
_journal_volume 11
_journal_year 2011
_chemical_formula_sum 'C18 H24 Cd N4 O7'
_chemical_formula_weight 520.81
_chemical_name_systematic
; 
 ? 
;
_space_group_IT_number 14
_symmetry_cell_setting monoclinic
_symmetry_space_group_name_Hall '-P 2ybc'
_symmetry_space_group_name_H-M 'P 1 21/c 1'
_atom_sites_solution_hydrogens geom
_atom_sites_solution_primary direct
_atom_sites_solution_secondary difmap
_audit_creation_method SHELXL-97
_cell_angle_alpha 90.00
_cell_angle_beta 97.524(3)
_cell_angle_gamma 90.00
_cell_formula_units_Z 4
_cell_length_a 13.1142(14)
_cell_length_b 20.024(2)
_cell_length_c 8.4874(9)
_cell_measurement_reflns_used 4338
_cell_measurement_temperature 293(2)
_cell_measurement_theta_max 26.00
_cell_measurement_theta_min 1.57
_cell_volume 2209.6(4)
_computing_structure_refinement 'SHELXL-97 (Sheldrick, 1997)'
_computing_structure_solution 'SHELXS-97 (Sheldrick, 1990)'
_diffrn_ambient_temperature 293(2)
_diffrn_measured_fraction_theta_full 0.999
_diffrn_measured_fraction_theta_max 0.999
_diffrn_measurement_device_type 'Bruker APEX-2 CCD'
_diffrn_measurement_method hemisphere
_diffrn_radiation_monochromator graphite
_diffrn_radiation_source 'fine-focus sealed tube'
_diffrn_radiation_type MoK\a
_diffrn_radiation_wavelength 0.71073
_diffrn_reflns_av_R_equivalents 0.0317
_diffrn_reflns_av_sigmaI/netI 0.0207
_diffrn_reflns_limit_h_max 16
_diffrn_reflns_limit_h_min -16
_diffrn_reflns_limit_k_max 22
_diffrn_reflns_limit_k_min -24
_diffrn_reflns_limit_l_max 10
_diffrn_reflns_limit_l_min -10
_diffrn_reflns_number 26816
_diffrn_reflns_theta_full 26.00
_diffrn_reflns_theta_max 26.00
_diffrn_reflns_theta_min 1.57
_exptl_absorpt_coefficient_mu 1.033
_exptl_absorpt_correction_T_max 0.865
_exptl_absorpt_correction_T_min 0.830
_exptl_absorpt_correction_type empirical
_exptl_absorpt_process_details sadabs
_exptl_crystal_colour colorless
_exptl_crystal_density_diffrn 1.566
_exptl_crystal_density_method 'not measured'
_exptl_crystal_description 'rectangular block'
_exptl_crystal_F_000 1056
_exptl_crystal_size_max 0.18
_exptl_crystal_size_mid 0.16
_exptl_crystal_size_min 0.14
_refine_diff_density_max 1.032
_refine_diff_density_min -0.571
_refine_diff_density_rms 0.077
_refine_ls_extinction_method none
_refine_ls_goodness_of_fit_ref 1.021
_refine_ls_hydrogen_treatment mixed
_refine_ls_matrix_type full
_refine_ls_number_parameters 281
_refine_ls_number_reflns 4338
_refine_ls_number_restraints 0
_refine_ls_restrained_S_all 1.021
_refine_ls_R_factor_all 0.0425
_refine_ls_R_factor_gt 0.0364
_refine_ls_shift/su_max 0.028
_refine_ls_shift/su_mean 0.001
_refine_ls_structure_factor_coef Fsqd
_refine_ls_weighting_details 'calc w=1/[\s^2^(Fo^2^)+(0.1000P)^2^+0.0000P] where P=(Fo^2^+2Fc^2^)/3'
_refine_ls_weighting_scheme calc
_refine_ls_wR_factor_gt 0.1181
_refine_ls_wR_factor_ref 0.1229
_reflns_number_gt 3813
_reflns_number_total 4338
_reflns_threshold_expression >2sigma(I)
_cod_data_source_file cg2012028_si_002.cif
_cod_data_source_block 9
_cod_depositor_comments
;
The following automatic conversions were performed:

'_symmetry_cell_setting' value 'Monoclinic' changed to 'monoclinic'
according to /home/saulius/struct/CIF-dictionaries/cif_core.dic
dictionary named 'cif_core.dic' version 2.4.1 from 2010-06-29.

Automatic conversion script
Id: cif_fix_values 1715 2011-07-08 13:25:40Z adriana 
;
_cod_original_sg_symbol_H-M P21/c
_cod_database_code 4501395

loop_
_symmetry_equiv_pos_as_xyz
'x, y, z'
'-x, y+1/2, -z+1/2'
'-x, -y, -z'
'x, -y-1/2, z-1/2'

loop_
_atom_site_label
_atom_site_type_symbol
_atom_site_fract_x
_atom_site_fract_y
_atom_site_fract_z
_atom_site_U_iso_or_equiv
_atom_site_adp_type
_atom_site_occupancy
_atom_site_symmetry_multiplicity
_atom_site_calc_flag
_atom_site_refinement_flags
Cd1 Cd 0.220353(17) 0.145061(10) 0.02298(3) 0.03741(13) Uani 1 1 d .
O101 O 0.1403(2) 0.06255(11) -0.1544(3) 0.0572(6) Uani 1 1 d .
O102 O 0.1695(2) 0.15914(12) -0.2597(3) 0.0515(6) Uani 1 1 d .
C101 C 0.1371(2) 0.09972(18) -0.2725(4) 0.0431(7) Uani 1 1 d .
C102 C 0.0923(3) 0.0744(3) -0.4330(5) 0.0762(13) Uani 1 1 d .
H10A H 0.1272 0.0342 -0.4568 0.114 Uiso 1 1 calc R
H10B H 0.1005 0.1076 -0.5120 0.114 Uiso 1 1 calc R
H10C H 0.0204 0.0651 -0.4329 0.114 Uiso 1 1 calc R
O201 O 0.2831(2) 0.05234(12) 0.2100(3) 0.0535(6) Uani 1 1 d .
O202 O 0.2964(2) 0.15602(12) 0.2922(3) 0.0542(7) Uani 1 1 d .
C201 C 0.3102(2) 0.09411(18) 0.3155(4) 0.0446(7) Uani 1 1 d .
C202 C 0.3623(3) 0.0716(2) 0.4752(5) 0.0683(11) Uani 1 1 d .
H20A H 0.3283 0.0325 0.5082 0.102 Uiso 1 1 calc R
H20B H 0.3589 0.1066 0.5516 0.102 Uiso 1 1 calc R
H20C H 0.4330 0.0612 0.4676 0.102 Uiso 1 1 calc R
O11 O 0.7420(3) 0.18617(15) -0.2012(6) 0.1053(14) Uani 1 1 d .
N11 N 0.3828(2) 0.12819(15) -0.0553(4) 0.0424(6) Uani 1 1 d .
N12 N 0.6730(2) 0.08379(14) -0.1850(4) 0.0554(8) Uani 1 1 d .
H12 H 0.6847 0.0418 -0.1948 0.067 Uiso 1 1 calc R
C11 C 0.4575(3) 0.1732(2) -0.0425(7) 0.0823(16) Uani 1 1 d .
H11 H 0.4429 0.2153 -0.0048 0.099 Uiso 1 1 calc R
C12 C 0.5537(4) 0.1626(2) -0.0800(8) 0.092(2) Uani 1 1 d .
H12A H 0.6029 0.1963 -0.0652 0.111 Uiso 1 1 calc R
C13 C 0.5780(2) 0.10104(17) -0.1408(5) 0.0490(8) Uani 1 1 d .
C14 C 0.5013(2) 0.05308(15) -0.1530(4) 0.0408(7) Uani 1 1 d .
H14 H 0.5136 0.0106 -0.1908 0.049 Uiso 1 1 calc R
C15 C 0.4073(2) 0.06835(15) -0.1092(4) 0.0425(7) Uani 1 1 d .
H15 H 0.3574 0.0351 -0.1175 0.051 Uiso 1 1 calc R
C16 C 0.7489(3) 0.1259(2) -0.2141(6) 0.0671(12) Uani 1 1 d .
C17 C 0.8407(3) 0.0934(2) -0.2669(6) 0.0722(12) Uani 1 1 d .
H17A H 0.8347 0.0941 -0.3809 0.108 Uiso 1 1 calc R
H17B H 0.8452 0.0480 -0.2303 0.108 Uiso 1 1 calc R
H17C H 0.9016 0.1172 -0.2236 0.108 Uiso 1 1 calc R
O21 O -0.2856(3) 0.06619(16) 0.2923(6) 0.1118(15) Uani 1 1 d .
N21 N 0.0617(3) 0.15086(13) 0.1144(4) 0.0504(8) Uani 1 1 d .
N22 N -0.2250(2) 0.17032(17) 0.2792(5) 0.0672(10) Uani 1 1 d .
H22 H -0.2410 0.2112 0.2945 0.081 Uiso 1 1 calc R
C21 C 0.0262(3) 0.20829(19) 0.1667(7) 0.0818(16) Uani 1 1 d .
H21 H 0.0676 0.2460 0.1667 0.098 Uiso 1 1 calc R
C22 C -0.0675(3) 0.21506(19) 0.2203(7) 0.0822(16) Uani 1 1 d .
H22A H -0.0887 0.2566 0.2528 0.099 Uiso 1 1 calc R
C23 C -0.1298(3) 0.16014(18) 0.2257(5) 0.0536(9) Uani 1 1 d .
C24 C -0.0945(3) 0.09954(17) 0.1776(5) 0.0491(8) Uani 1 1 d .
H24 H -0.1334 0.0608 0.1805 0.059 Uiso 1 1 calc R
C25 C 0.0005(3) 0.09856(17) 0.1251(4) 0.0487(8) Uani 1 1 d .
H25 H 0.0241 0.0574 0.0942 0.058 Uiso 1 1 calc R
C26 C -0.2954(4) 0.1243(3) 0.3101(7) 0.0788(15) Uani 1 1 d .
C27 C -0.3910(5) 0.1532(2) 0.3666(10) 0.114(3) Uani 1 1 d .
H27A H -0.4333 0.1735 0.2786 0.171 Uiso 1 1 calc R
H27B H -0.3715 0.1862 0.4468 0.171 Uiso 1 1 calc R
H27C H -0.4288 0.1182 0.4101 0.171 Uiso 1 1 calc R
O1W O 0.2453(3) 0.25911(14) 0.0249(3) 0.0672(9) Uani 1 1 d .
H1O1 H 0.250(3) 0.276(2) -0.050(5) 0.050 Uiso 1 1 d .
H2O1 H 0.222(3) 0.2826(19) 0.090(5) 0.050 Uiso 1 1 d .

loop_
_atom_site_aniso_label
_atom_site_aniso_U_11
_atom_site_aniso_U_22
_atom_site_aniso_U_33
_atom_site_aniso_U_23
_atom_site_aniso_U_13
_atom_site_aniso_U_12
Cd1 0.03919(18) 0.03395(18) 0.04082(19) 0.00067(8) 0.01168(11) 0.00314(7)
O101 0.0749(17) 0.0374(12) 0.0613(16) -0.0014(11) 0.0168(13) -0.0070(11)
O102 0.0631(16) 0.0386(12) 0.0524(15) 0.0030(11) 0.0062(12) -0.0012(11)
C101 0.0348(15) 0.0486(19) 0.0469(18) -0.0061(15) 0.0091(13) 0.0046(13)
C102 0.060(2) 0.103(4) 0.066(3) -0.033(2) 0.008(2) -0.017(2)
O201 0.0622(15) 0.0441(14) 0.0555(15) 0.0009(11) 0.0120(12) 0.0047(11)
O202 0.0751(19) 0.0429(14) 0.0461(15) 0.0028(10) 0.0137(13) 0.0066(11)
C201 0.0440(17) 0.051(2) 0.0418(17) 0.0047(15) 0.0155(13) 0.0033(14)
C202 0.069(3) 0.079(3) 0.057(2) 0.020(2) 0.0089(19) 0.009(2)
O11 0.073(2) 0.0445(17) 0.212(4) -0.006(2) 0.072(3) -0.0111(14)
N11 0.0272(12) 0.0470(14) 0.0541(17) -0.0010(13) 0.0099(11) 0.0028(11)
N12 0.0452(16) 0.0351(14) 0.090(2) -0.0027(14) 0.0234(15) 0.0013(11)
C11 0.052(2) 0.046(2) 0.157(5) -0.030(3) 0.044(3) -0.0052(18)
C12 0.066(3) 0.045(2) 0.177(6) -0.032(3) 0.060(3) -0.017(2)
C13 0.0390(16) 0.0399(17) 0.071(2) 0.0007(16) 0.0169(15) 0.0028(13)
C14 0.0396(16) 0.0363(15) 0.0477(17) -0.0011(13) 0.0098(13) -0.0005(12)
C15 0.0395(16) 0.0403(17) 0.0480(18) 0.0024(13) 0.0065(13) -0.0033(12)
C16 0.049(2) 0.051(2) 0.106(4) 0.000(2) 0.028(2) -0.0031(18)
C17 0.047(2) 0.068(3) 0.106(4) -0.005(2) 0.029(2) -0.0031(19)
O21 0.102(3) 0.058(2) 0.193(4) -0.009(2) 0.086(3) -0.0194(18)
N21 0.0524(18) 0.0371(16) 0.063(2) -0.0067(12) 0.0140(15) -0.0004(11)
N22 0.0459(17) 0.0430(17) 0.119(3) -0.0047(18) 0.0362(19) -0.0017(14)
C21 0.050(2) 0.0387(19) 0.165(5) -0.021(2) 0.046(3) -0.0126(16)
C22 0.059(2) 0.0374(19) 0.159(5) -0.022(2) 0.047(3) -0.0020(17)
C23 0.0428(19) 0.0407(17) 0.080(3) -0.0044(17) 0.0171(18) -0.0002(14)
C24 0.0451(18) 0.0357(17) 0.069(2) -0.0023(15) 0.0159(16) -0.0067(14)
C25 0.0497(18) 0.0365(17) 0.061(2) -0.0027(15) 0.0110(15) 0.0051(14)
C26 0.067(3) 0.057(3) 0.122(4) -0.006(3) 0.045(3) -0.012(2)
C27 0.075(4) 0.085(4) 0.198(8) -0.009(3) 0.078(4) -0.011(2)
O1W 0.117(2) 0.0345(14) 0.0587(18) -0.0005(11) 0.0448(18) -0.0003(14)

loop_
_atom_type_symbol
_atom_type_description
_atom_type_scat_dispersion_real
_atom_type_scat_dispersion_imag
_atom_type_scat_source
C C 0.0033 0.0016 'International Tables Vol C Tables 4.2.6.8 and 6.1.1.4'
H H 0.0000 0.0000 'International Tables Vol C Tables 4.2.6.8 and 6.1.1.4'
N N 0.0061 0.0033 'International Tables Vol C Tables 4.2.6.8 and 6.1.1.4'
O O 0.0106 0.0060 'International Tables Vol C Tables 4.2.6.8 and 6.1.1.4'
Cd Cd -0.8075 1.2024 'International Tables Vol C Tables 4.2.6.8 and 6.1.1.4'

loop_
_geom_angle_atom_site_label_1
_geom_angle_atom_site_label_2
_geom_angle_atom_site_label_3
_geom_angle
O1W Cd1 N21 94.64(10)
O1W Cd1 N11 90.64(11)
N21 Cd1 N11 173.86(10)
O1W Cd1 O202 81.99(10)
N21 Cd1 O202 87.45(12)
N11 Cd1 O202 90.19(10)
O1W Cd1 O101 137.82(10)
N21 Cd1 O101 84.60(10)
N11 Cd1 O101 93.59(10)
O202 Cd1 O101 139.85(9)
O1W Cd1 O102 84.96(10)
N21 Cd1 O102 100.56(12)
N11 Cd1 O102 82.99(10)
O202 Cd1 O102 165.21(10)
O101 Cd1 O102 54.10(8)
O1W Cd1 O201 133.89(10)
N21 Cd1 O201 93.41(10)
N11 Cd1 O201 80.65(10)
O202 Cd1 O201 53.12(8)
O101 Cd1 O201 88.13(9)
O102 Cd1 O201 137.53(8)
O1W Cd1 C101 111.82(11)
N21 Cd1 C101 93.18(11)
N11 Cd1 C101 87.75(10)
O202 Cd1 C101 166.05(10)
O101 Cd1 C101 26.82(9)
O102 Cd1 C101 27.29(9)
O201 Cd1 C101 112.95(9)
C101 O101 Cd1 93.4(2)
C101 O102 Cd1 91.2(2)
O101 C101 O102 121.2(3)
O101 C101 C102 119.8(3)
O102 C101 C102 119.0(3)
O101 C101 Cd1 59.74(18)
O102 C101 Cd1 61.47(18)
C102 C101 Cd1 179.4(3)
C201 O201 Cd1 89.8(2)
C201 O202 Cd1 95.3(2)
O201 C201 O202 121.7(3)
O201 C201 C202 120.0(3)
O202 C201 C202 118.3(3)
C11 N11 C15 115.4(3)
C11 N11 Cd1 124.7(3)
C15 N11 Cd1 119.7(2)
C16 N12 C13 127.0(3)
N11 C11 C12 125.0(4)
C11 C12 C13 119.4(4)
C14 C13 C12 116.3(3)
C14 C13 N12 118.4(3)
C12 C13 N12 125.3(3)
C15 C14 C13 119.8(3)
N11 C15 C14 124.0(3)
O11 C16 N12 122.5(4)
O11 C16 C17 122.2(4)
N12 C16 C17 115.3(4)
C25 N21 C21 114.5(3)
C25 N21 Cd1 124.0(2)
C21 N21 Cd1 121.4(2)
C26 N22 C23 128.6(4)
N21 C21 C22 124.1(4)
C21 C22 C23 119.6(4)
C22 C23 C24 118.0(3)
C22 C23 N22 117.0(3)
C24 C23 N22 125.0(3)
C25 C24 C23 117.5(3)
N21 C25 C24 126.2(3)
O21 C26 N22 123.8(5)
O21 C26 C27 121.7(4)
N22 C26 C27 114.5(4)

loop_
_geom_bond_atom_site_label_1
_geom_bond_atom_site_label_2
_geom_bond_distance
Cd1 O1W 2.307(3)
Cd1 N21 2.316(4)
Cd1 N11 2.338(3)
Cd1 O202 2.380(3)
Cd1 O101 2.384(2)
Cd1 O102 2.421(3)
Cd1 O201 2.510(2)
Cd1 C101 2.755(3)
O101 C101 1.245(4)
O102 C101 1.263(4)
C101 C102 1.499(5)
O201 C201 1.243(4)
O202 C201 1.265(4)
C201 C202 1.505(5)
O11 C16 1.217(5)
N11 C11 1.326(5)
N11 C15 1.337(4)
N12 C16 1.351(5)
N12 C13 1.390(4)
C11 C12 1.358(6)
C12 C13 1.390(5)
C13 C14 1.385(4)
C14 C15 1.367(4)
C16 C17 1.489(6)
O21 C26 1.182(6)
N21 C25 1.330(5)
N21 C21 1.338(5)
N22 C26 1.355(5)
N22 C23 1.398(5)
C21 C22 1.371(5)
C22 C23 1.375(5)
C23 C24 1.380(5)
C24 C25 1.377(5)
C26 C27 1.514(7)
